data_4348272
loop_
_publ_author_name
'Choubey, Bimba'
'Radhakrishna, Latchupatula'
'Mague, Joel T.'
'Balakrishna, Maravanji S.'

_publ_section_title
;
 Two Triazole-Based Phosphine Ligands Prepared via Temperature-Mediated
 Li/H Exchange: Cu(I) and Au(I) Complexes and Structural Studies.
;
_journal_issue 17
_journal_name_full 'Inorganic chemistry'
_journal_page_first 8514
_journal_page_last 8526
_journal_paper_doi 10.1021/acs.inorgchem.6b01094
_journal_volume 55
_journal_year 2016
_chemical_formula_moiety 'C26 H20 Au Cl N3 P'
_chemical_formula_sum 'C26 H20 Au Cl N3 P'
_chemical_formula_weight 637.84
_space_group_crystal_system triclinic
_space_group_IT_number 2
_space_group_name_Hall '-P 1'
_space_group_name_H-M_alt 'P -1'
_atom_sites_solution_hydrogens geom
_atom_sites_solution_primary direct
_atom_sites_solution_secondary difmap
_audit_creation_method SHELXL-2014/7
_cell_angle_alpha 78.009(2)
_cell_angle_beta 75.910(2)
_cell_angle_gamma 76.813(2)
_cell_formula_units_Z 2
_cell_length_a 10.3148(5)
_cell_length_b 10.3840(5)
_cell_length_c 11.6306(6)
_cell_measurement_reflns_used 9500
_cell_measurement_temperature 150(2)
_cell_measurement_theta_max 33.1853
_cell_measurement_theta_min 2.6227
_cell_volume 1161.02(10)
_computing_cell_refinement '<i>SAINT</i> (Bruker AXS, 2013a)'
_computing_data_collection '<i>APEX2</i> (Bruker AXS, 2013)'
_computing_data_reduction '<i>SAINT</i> (Bruker AXS, 2013a)'
_computing_molecular_graphics '<i>DIAMOND</i> (Brandenburg & Putz, 2012)'
_computing_publication_material '<i>SHELXTL</i> (Bruker AXS, 2008)'
_computing_structure_refinement 'SHELXL-2014/7 (Sheldrick, 2014)'
_computing_structure_solution '<i>SHELXT</i> (Bruker AXS 2013c)'
_diffrn_ambient_temperature 150(2)
_diffrn_detector_area_resol_mean 8.3660
_diffrn_measured_fraction_theta_full 0.999
_diffrn_measured_fraction_theta_max 0.999
_diffrn_measurement_device_type 'Bruker Smart APEX CCD'
_diffrn_measurement_method '\w scans'
_diffrn_radiation_type MoK\a
_diffrn_radiation_wavelength 0.71073
_diffrn_reflns_av_R_equivalents 0.0341
_diffrn_reflns_av_unetI/netI 0.0240
_diffrn_reflns_Laue_measured_fraction_full 0.999
_diffrn_reflns_Laue_measured_fraction_max 0.999
_diffrn_reflns_limit_h_max 12
_diffrn_reflns_limit_h_min -12
_diffrn_reflns_limit_k_max 12
_diffrn_reflns_limit_k_min -12
_diffrn_reflns_limit_l_max 13
_diffrn_reflns_limit_l_min -13
_diffrn_reflns_number 24100
_diffrn_reflns_point_group_measured_fraction_full 0.999
_diffrn_reflns_point_group_measured_fraction_max 0.999
_diffrn_reflns_theta_full 24.998
_diffrn_reflns_theta_max 24.998
_diffrn_reflns_theta_min 1.829
_diffrn_source 'fine-focus sealed tube'
_exptl_absorpt_coefficient_mu 6.539
_exptl_absorpt_correction_T_max 0.44
_exptl_absorpt_correction_T_min 0.39
_exptl_absorpt_correction_type numerical
_exptl_absorpt_process_details '<i>SADABS</i> (Bruker AXS, 2013b)'
_exptl_crystal_colour colorless
_exptl_crystal_density_diffrn 1.825
_exptl_crystal_density_method 'not measured'
_exptl_crystal_description prism
_exptl_crystal_F_000 616
_exptl_crystal_size_max 0.170
_exptl_crystal_size_mid 0.160
_exptl_crystal_size_min 0.150
_exptl_transmission_factor_max 0.971
_exptl_transmission_factor_min 0.860
_refine_diff_density_max 1.233
_refine_diff_density_min -0.765
_refine_diff_density_rms 0.079
_refine_ls_extinction_method none
_refine_ls_goodness_of_fit_ref 1.048
_refine_ls_hydrogen_treatment constr
_refine_ls_matrix_type full
_refine_ls_number_parameters 289
_refine_ls_number_reflns 4091
_refine_ls_number_restraints 278
_refine_ls_restrained_S_all 1.049
_refine_ls_R_factor_all 0.0182
_refine_ls_R_factor_gt 0.0174
_refine_ls_shift/su_max 0.005
_refine_ls_shift/su_mean 0.000
_refine_ls_structure_factor_coef Fsqd
_refine_ls_weighting_details 'w=1/[\s^2^(Fo^2^)+(0.0115P)^2^+1.8172P] where P=(Fo^2^+2Fc^2^)/3'
_refine_ls_weighting_scheme calc
_refine_ls_wR_factor_gt 0.0415
_refine_ls_wR_factor_ref 0.0419
_reflns_Friedel_coverage 0.000
_reflns_number_gt 3960
_reflns_number_total 4091
_reflns_threshold_expression 'I > 2\s(I)'
_cod_data_source_file ic6b01094_si_011.cif
_cod_data_source_block shelx
_cod_database_code 4348272
_shelx_shelxl_version_number 2014/7
_shelx_space_group_comment
;
The symmetry employed for this shelxl refinement is uniquely defined
by the following loop, which should always be used as a source of
symmetry information in preference to the above space-group names.
They are only intended as comments.
;
_shelx_estimated_absorpt_t_min 0.403
_shelx_estimated_absorpt_t_max 0.440

loop_
_space_group_symop_operation_xyz
'x, y, z'
'-x, -y, -z'

loop_
_atom_site_label
_atom_site_type_symbol
_atom_site_fract_x
_atom_site_fract_y
_atom_site_fract_z
_atom_site_U_iso_or_equiv
_atom_site_adp_type
_atom_site_occupancy
_atom_site_site_symmetry_order
_atom_site_calc_flag
_atom_site_refinement_flags_posn
_atom_site_refinement_flags_adp
Au1 Au 1.08752(2) 0.17286(2) 0.00910(2) 0.02351(5) Uani 1 1 d . U
Cl1 Cl 1.18591(9) 0.10373(10) -0.17132(8) 0.0400(2) Uani 1 1 d . U
P1 P 0.98997(8) 0.24312(7) 0.18401(6) 0.02001(15) Uani 1 1 d . U
N1 N 1.0519(2) -0.0128(2) 0.3102(2) 0.0221(5) Uani 1 1 d . U
N2 N 0.9999(3) -0.1076(2) 0.3949(2) 0.0243(5) Uani 1 1 d . U
N3 N 0.8757(3) -0.0541(2) 0.4432(2) 0.0232(5) Uani 1 1 d . U
C1 C 1.0838(3) 0.3423(3) 0.2320(3) 0.0244(6) Uani 1 1 d . U
C2 C 1.1512(3) 0.4314(3) 0.1436(3) 0.0321(7) Uani 1 1 d . U
H2 H 1.1571 0.4300 0.0611 0.039 Uiso 1 1 calc R U
C3 C 1.2095(4) 0.5220(4) 0.1768(3) 0.0405(8) Uani 1 1 d . U
H3 H 1.2544 0.5837 0.1169 0.049 Uiso 1 1 calc R U
C4 C 1.2027(4) 0.5231(4) 0.2965(3) 0.0397(8) Uani 1 1 d . U
H4 H 1.2408 0.5870 0.3190 0.048 Uiso 1 1 calc R U
C5 C 1.1403(3) 0.4313(3) 0.3840(3) 0.0331(7) Uani 1 1 d . U
H5 H 1.1389 0.4299 0.4662 0.040 Uiso 1 1 calc R U
C6 C 1.0799(3) 0.3415(3) 0.3519(3) 0.0268(6) Uani 1 1 d . U
H6 H 1.0359 0.2795 0.4121 0.032 Uiso 1 1 calc R U
C7 C 0.8206(3) 0.3493(3) 0.1795(3) 0.0258(6) Uani 1 1 d . U
C8 C 0.7989(3) 0.4819(3) 0.2007(3) 0.0290(6) Uani 1 1 d . U
H8 H 0.8682 0.5152 0.2197 0.035 Uiso 1 1 calc R U
C9 C 0.6726(3) 0.5624(3) 0.1929(3) 0.0350(7) Uani 1 1 d . U
H9 H 0.6555 0.6533 0.2043 0.042 Uiso 1 1 calc R U
C10 C 0.5729(4) 0.5109(4) 0.1687(3) 0.0379(8) Uani 1 1 d . U
H10 H 0.4865 0.5661 0.1646 0.046 Uiso 1 1 calc R U
C11 C 0.5967(4) 0.3787(4) 0.1501(3) 0.0373(7) Uani 1 1 d . U
H11 H 0.5271 0.3424 0.1347 0.045 Uiso 1 1 calc R U
C12 C 0.7254(3) 0.3010(3) 0.1547(3) 0.0330(7) Uani 1 1 d . U
H12 H 0.7445 0.2114 0.1396 0.040 Uiso 1 1 calc R U
C13 C 0.9600(3) 0.1051(3) 0.3037(2) 0.0195(5) Uani 1 1 d . U
C14 C 0.8474(3) 0.0766(3) 0.3905(2) 0.0204(5) Uani 1 1 d . U
C15 C 0.7138(3) 0.1588(3) 0.4328(3) 0.0235(6) Uani 1 1 d . U
C16 C 0.5961(3) 0.1228(3) 0.4221(3) 0.0316(7) Uani 1 1 d . U
H16 H 0.6027 0.0487 0.3835 0.038 Uiso 1 1 calc R U
C17 C 0.4693(3) 0.1940(4) 0.4673(3) 0.0384(7) Uani 1 1 d . U
H17 H 0.3892 0.1696 0.4587 0.046 Uiso 1 1 calc R U
C18 C 0.4596(4) 0.3003(4) 0.5250(3) 0.0372(7) Uani 1 1 d . U
H18 H 0.3728 0.3487 0.5569 0.045 Uiso 1 1 calc R U
C19 C 0.5758(3) 0.3363(3) 0.5361(3) 0.0343(7) Uani 1 1 d . U
H19 H 0.5687 0.4095 0.5759 0.041 Uiso 1 1 calc R U
C20 C 0.7034(3) 0.2667(3) 0.4896(3) 0.0276(6) Uani 1 1 d . U
H20 H 0.7831 0.2928 0.4968 0.033 Uiso 1 1 calc R U
C21 C 1.1902(3) -0.0425(3) 0.2445(3) 0.0223(6) Uani 1 1 d . U
C22 C 1.2204(3) -0.1260(3) 0.1596(3) 0.0284(6) Uani 1 1 d . U
H22 H 1.1512 -0.1621 0.1433 0.034 Uiso 1 1 calc R U
C23 C 1.3545(3) -0.1558(3) 0.0984(3) 0.0328(7) Uani 1 1 d . U
H23 H 1.3773 -0.2118 0.0386 0.039 Uiso 1 1 calc R U
C24 C 1.4548(3) -0.1044(3) 0.1239(3) 0.0330(7) Uani 1 1 d . U
H24 H 1.5465 -0.1267 0.0828 0.040 Uiso 1 1 calc R U
C25 C 1.4222(3) -0.0212(3) 0.2087(3) 0.0333(7) Uani 1 1 d . U
H25 H 1.4916 0.0143 0.2254 0.040 Uiso 1 1 calc R U
C26 C 1.2890(3) 0.0114(3) 0.2700(3) 0.0297(6) Uani 1 1 d . U
H26 H 1.2660 0.0695 0.3281 0.036 Uiso 1 1 calc R U

loop_
_atom_site_aniso_label
_atom_site_aniso_U_11
_atom_site_aniso_U_22
_atom_site_aniso_U_33
_atom_site_aniso_U_23
_atom_site_aniso_U_13
_atom_site_aniso_U_12
Au1 0.02384(7) 0.02610(7) 0.02019(7) -0.00637(5) -0.00274(5) -0.00337(5)
Cl1 0.0364(5) 0.0567(5) 0.0303(4) -0.0237(4) 0.0010(3) -0.0086(4)
P1 0.0232(4) 0.0181(4) 0.0174(4) -0.0021(3) -0.0031(3) -0.0030(3)
N1 0.0242(12) 0.0199(11) 0.0213(11) -0.0019(9) -0.0051(9) -0.0032(9)
N2 0.0285(13) 0.0210(12) 0.0224(12) -0.0011(10) -0.0048(10) -0.0055(10)
N3 0.0262(12) 0.0214(12) 0.0218(12) -0.0029(10) -0.0037(10) -0.0057(10)
C1 0.0260(14) 0.0222(14) 0.0231(14) -0.0023(11) -0.0035(11) -0.0038(11)
C2 0.0395(17) 0.0340(16) 0.0240(15) -0.0032(13) -0.0018(13) -0.0159(13)
C3 0.0456(18) 0.0420(18) 0.0371(17) -0.0033(15) -0.0014(15) -0.0252(15)
C4 0.0427(18) 0.0432(18) 0.0412(17) -0.0106(15) -0.0079(15) -0.0214(15)
C5 0.0350(16) 0.0413(17) 0.0266(15) -0.0096(13) -0.0082(13) -0.0082(14)
C6 0.0281(15) 0.0278(15) 0.0239(14) -0.0027(12) -0.0053(12) -0.0055(12)
C7 0.0333(15) 0.0157(13) 0.0168(13) -0.0011(10) 0.0117(11) -0.0006(11)
C8 0.0337(16) 0.0249(14) 0.0231(14) -0.0021(12) -0.0019(12) -0.0010(12)
C9 0.0368(17) 0.0264(15) 0.0316(16) -0.0029(13) -0.0001(13) 0.0056(13)
C10 0.0308(16) 0.0379(17) 0.0348(17) -0.0015(14) -0.0047(14) 0.0083(14)
C11 0.0319(16) 0.0439(18) 0.0335(16) -0.0060(14) -0.0068(13) -0.0021(14)
C12 0.0330(16) 0.0353(16) 0.0220(14) -0.0059(13) -0.0071(12) 0.0139(13)
C13 0.0244(13) 0.0178(13) 0.0171(13) -0.0035(10) -0.0053(11) -0.0039(11)
C14 0.0252(13) 0.0208(13) 0.0175(13) -0.0043(10) -0.0052(11) -0.0067(11)
C15 0.0248(13) 0.0245(13) 0.0197(13) -0.0010(11) -0.0044(11) -0.0041(11)
C16 0.0300(15) 0.0335(16) 0.0337(16) -0.0079(13) -0.0071(13) -0.0077(13)
C17 0.0263(15) 0.0454(18) 0.0443(18) -0.0065(15) -0.0076(14) -0.0085(14)
C18 0.0282(15) 0.0405(17) 0.0375(17) -0.0058(14) -0.0040(14) 0.0008(14)
C19 0.0334(16) 0.0335(16) 0.0352(17) -0.0124(14) -0.0063(13) 0.0009(13)
C20 0.0258(14) 0.0281(15) 0.0295(15) -0.0061(12) -0.0062(12) -0.0039(12)
C21 0.0235(13) 0.0192(13) 0.0218(13) -0.0004(11) -0.0050(11) -0.0017(11)
C22 0.0310(15) 0.0221(14) 0.0317(15) -0.0056(12) -0.0089(12) 0.0000(12)
C23 0.0366(16) 0.0247(15) 0.0337(16) -0.0091(13) -0.0063(13) 0.0042(13)
C24 0.0270(15) 0.0306(16) 0.0317(16) 0.0023(13) -0.0008(13) 0.0020(13)
C25 0.0279(15) 0.0385(17) 0.0334(16) -0.0016(13) -0.0071(13) -0.0088(13)
C26 0.0320(15) 0.0313(15) 0.0265(15) -0.0053(12) -0.0059(12) -0.0070(13)

loop_
_atom_type_symbol
_atom_type_description
_atom_type_scat_dispersion_real
_atom_type_scat_dispersion_imag
_atom_type_scat_source
C C 0.0033 0.0016 'International Tables Vol C Tables 4.2.6.8 and 6.1.1.4'
H H 0.0000 0.0000 'International Tables Vol C Tables 4.2.6.8 and 6.1.1.4'
N N 0.0061 0.0033 'International Tables Vol C Tables 4.2.6.8 and 6.1.1.4'
P P 0.1023 0.0942 'International Tables Vol C Tables 4.2.6.8 and 6.1.1.4'
Cl Cl 0.1484 0.1585 'International Tables Vol C Tables 4.2.6.8 and 6.1.1.4'
Au Au -2.0133 8.8022 'International Tables Vol C Tables 4.2.6.8 and 6.1.1.4'

loop_
_geom_angle_atom_site_label_1
_geom_angle_atom_site_label_2
_geom_angle_atom_site_label_3
_geom_angle
P1 Au1 Cl1 179.19(3)
C13 P1 C1 107.33(13)
C13 P1 C7 105.21(13)
C1 P1 C7 105.36(14)
C13 P1 Au1 111.68(9)
C1 P1 Au1 114.96(10)
C7 P1 Au1 111.63(10)
N2 N1 C13 111.0(2)
N2 N1 C21 119.8(2)
C13 N1 C21 129.2(2)
N3 N2 N1 107.6(2)
N2 N3 C14 109.2(2)
C6 C1 C2 119.9(3)
C6 C1 P1 122.4(2)
C2 C1 P1 117.4(2)
C3 C2 C1 119.6(3)
C3 C2 H2 120.2
C1 C2 H2 120.2
C4 C3 C2 120.3(3)
C4 C3 H3 119.9
C2 C3 H3 119.9
C3 C4 C5 120.0(3)
C3 C4 H4 120.0
C5 C4 H4 120.0
C4 C5 C6 120.1(3)
C4 C5 H5 119.9
C6 C5 H5 119.9
C1 C6 C5 119.9(3)
C1 C6 H6 120.1
C5 C6 H6 120.1
C12 C7 C8 121.9(3)
C12 C7 P1 119.8(2)
C8 C7 P1 118.3(3)
C9 C8 C7 117.8(3)
C9 C8 H8 121.1
C7 C8 H8 121.1
C10 C9 C8 120.0(3)
C10 C9 H9 120.0
C8 C9 H9 120.0
C9 C10 C11 120.8(3)
C9 C10 H10 119.6
C11 C10 H10 119.6
C10 C11 C12 118.2(3)
C10 C11 H11 120.9
C12 C11 H11 120.9
C7 C12 C11 121.2(3)
C7 C12 H12 119.4
C11 C12 H12 119.4
N1 C13 C14 103.8(2)
N1 C13 P1 121.4(2)
C14 C13 P1 133.9(2)
N3 C14 C13 108.4(3)
N3 C14 C15 119.0(2)
C13 C14 C15 132.6(3)
C20 C15 C16 119.4(3)
C20 C15 C14 121.0(3)
C16 C15 C14 119.5(3)
C17 C16 C15 120.5(3)
C17 C16 H16 119.7
C15 C16 H16 119.7
C18 C17 C16 119.8(3)
C18 C17 H17 120.1
C16 C17 H17 120.1
C19 C18 C17 119.9(3)
C19 C18 H18 120.0
C17 C18 H18 120.0
C18 C19 C20 120.7(3)
C18 C19 H19 119.7
C20 C19 H19 119.7
C15 C20 C19 119.7(3)
C15 C20 H20 120.2
C19 C20 H20 120.2
C22 C21 C26 122.0(3)
C22 C21 N1 118.9(3)
C26 C21 N1 119.1(3)
C21 C22 C23 118.4(3)
C21 C22 H22 120.8
C23 C22 H22 120.8
C24 C23 C22 120.4(3)
C24 C23 H23 119.8
C22 C23 H23 119.8
C25 C24 C23 120.2(3)
C25 C24 H24 119.9
C23 C24 H24 119.9
C24 C25 C26 120.5(3)
C24 C25 H25 119.7
C26 C25 H25 119.7
C21 C26 C25 118.5(3)
C21 C26 H26 120.8
C25 C26 H26 120.8

loop_
_geom_bond_atom_site_label_1
_geom_bond_atom_site_label_2
_geom_bond_distance
Au1 P1 2.2290(7)
Au1 Cl1 2.2814(8)
P1 C13 1.803(3)
P1 C1 1.807(3)
P1 C7 1.847(3)
N1 N2 1.345(3)
N1 C13 1.368(4)
N1 C21 1.442(4)
N2 N3 1.311(3)
N3 C14 1.366(4)
C1 C6 1.383(4)
C1 C2 1.395(4)
C2 C3 1.385(5)
C2 H2 0.9500
C3 C4 1.379(5)
C3 H3 0.9500
C4 C5 1.384(5)
C4 H4 0.9500
C5 C6 1.386(4)
C5 H5 0.9500
C6 H6 0.9500
C7 C12 1.312(5)
C7 C8 1.407(4)
C8 C9 1.390(5)
C8 H8 0.9500
C9 C10 1.371(5)
C9 H9 0.9500
C10 C11 1.391(5)
C10 H10 0.9500
C11 C12 1.395(5)
C11 H11 0.9500
C12 H12 0.9500
C13 C14 1.385(4)
C14 C15 1.475(4)
C15 C20 1.386(4)
C15 C16 1.388(4)
C16 C17 1.386(5)
C16 H16 0.9500
C17 C18 1.380(5)
C17 H17 0.9500
C18 C19 1.375(5)
C18 H18 0.9500
C19 C20 1.389(4)
C19 H19 0.9500
C20 H20 0.9500
C21 C22 1.381(4)
C21 C26 1.384(4)
C22 C23 1.390(5)
C22 H22 0.9500
C23 C24 1.382(5)
C23 H23 0.9500
C24 C25 1.377(5)
C24 H24 0.9500
C25 C26 1.387(5)
C25 H25 0.9500
C26 H26 0.9500

loop_
_geom_torsion_atom_site_label_1
_geom_torsion_atom_site_label_2
_geom_torsion_atom_site_label_3
_geom_torsion_atom_site_label_4
_geom_torsion
C13 N1 N2 N3 0.4(3)
C21 N1 N2 N3 177.9(2)
N1 N2 N3 C14 -0.7(3)
C13 P1 C1 C6 -23.7(3)
C7 P1 C1 C6 88.0(3)
Au1 P1 C1 C6 -148.6(2)
C13 P1 C1 C2 162.5(2)
C7 P1 C1 C2 -85.8(3)
Au1 P1 C1 C2 37.6(3)
C6 C1 C2 C3 -2.4(5)
P1 C1 C2 C3 171.6(3)
C1 C2 C3 C4 0.8(6)
C2 C3 C4 C5 1.6(6)
C3 C4 C5 C6 -2.5(6)
C2 C1 C6 C5 1.5(5)
P1 C1 C6 C5 -172.2(2)
C4 C5 C6 C1 1.0(5)
C13 P1 C7 C12 -62.5(3)
C1 P1 C7 C12 -175.7(2)
Au1 P1 C7 C12 58.9(3)
C13 P1 C7 C8 118.8(2)
C1 P1 C7 C8 5.6(3)
Au1 P1 C7 C8 -119.9(2)
C12 C7 C8 C9 -0.9(5)
P1 C7 C8 C9 177.7(2)
C7 C8 C9 C10 1.9(5)
C8 C9 C10 C11 -0.9(5)
C9 C10 C11 C12 -1.1(5)
C8 C7 C12 C11 -1.1(5)
P1 C7 C12 C11 -179.7(3)
C10 C11 C12 C7 2.1(5)
N2 N1 C13 C14 0.1(3)
C21 N1 C13 C14 -177.2(3)
N2 N1 C13 P1 -170.54(19)
C21 N1 C13 P1 12.2(4)
C1 P1 C13 N1 -88.4(2)
C7 P1 C13 N1 159.7(2)
Au1 P1 C13 N1 38.4(2)
C1 P1 C13 C14 104.3(3)
C7 P1 C13 C14 -7.6(3)
Au1 P1 C13 C14 -128.8(3)
N2 N3 C14 C13 0.8(3)
N2 N3 C14 C15 -178.3(2)
N1 C13 C14 N3 -0.5(3)
P1 C13 C14 N3 168.4(2)
N1 C13 C14 C15 178.4(3)
P1 C13 C14 C15 -12.7(5)
N3 C14 C15 C20 114.1(3)
C13 C14 C15 C20 -64.7(4)
N3 C14 C15 C16 -62.0(4)
C13 C14 C15 C16 119.2(4)
C20 C15 C16 C17 0.2(5)
C14 C15 C16 C17 176.4(3)
C15 C16 C17 C18 -0.9(5)
C16 C17 C18 C19 0.8(5)
C17 C18 C19 C20 0.1(5)
C16 C15 C20 C19 0.6(5)
C14 C15 C20 C19 -175.4(3)
C18 C19 C20 C15 -0.8(5)
N2 N1 C21 C22 72.6(3)
C13 N1 C21 C22 -110.4(3)
N2 N1 C21 C26 -106.2(3)
C13 N1 C21 C26 70.8(4)
C26 C21 C22 C23 0.0(5)
N1 C21 C22 C23 -178.9(3)
C21 C22 C23 C24 1.0(5)
C22 C23 C24 C25 -1.2(5)
C23 C24 C25 C26 0.4(5)
C22 C21 C26 C25 -0.7(5)
N1 C21 C26 C25 178.1(3)
C24 C25 C26 C21 0.5(5)
